data_1573443
loop_
_publ_author_name
'Szyma\'nski, Bartosz'
'Sahoo, Smruti Ranjan'
'Vakuliuk, Olena'
'Valiev, Rashid'
'Ramazanov, Ruslan'
'\/Laski, Piotr'
'Jarzembska, Katarzyna N.'
'Kami\'nski, Rados\/law'
'Teimouri, Mohammad B.'
'Baryshnikov, Glib'
'Gryko, Daniel T.'

_publ_section_title
;
 Shedding new light on quadrupolar 1,4-dihydropyrrolo[3,2-b]pyrroles:
 impact of electron-deficient scaffolds over emission
;
_journal_name_full 'Chemical Science'
_journal_paper_doi 10.1039/D4SC07275H
_journal_year 2025
_chemical_formula_moiety 'C54 H66 N6 S2'
_chemical_formula_sum 'C54 H66 N6 S2'
_chemical_formula_weight 863.24
_space_group_crystal_system triclinic
_space_group_IT_number 2
_space_group_name_Hall '-P 1'
_space_group_name_H-M_alt 'P -1'
_atom_sites_solution_hydrogens geom
_audit_creation_date 2024-04-26
_audit_creation_method
;
Olex2 1.5
(compiled 2024.02.16 svn.r378c4104 for OlexSys, GUI svn.r6928)
;
_audit_update_record
;
2024-06-02 deposited with the CCDC.	2024-12-06 downloaded from the CCDC.
;
_cell_angle_alpha 92.8453(16)
_cell_angle_beta 96.3218(15)
_cell_angle_gamma 95.0155(15)
_cell_formula_units_Z 1
_cell_length_a 6.81179(12)
_cell_length_b 8.26449(16)
_cell_length_c 20.8251(4)
_cell_measurement_reflns_used 17440
_cell_measurement_temperature 100
_cell_measurement_theta_max 75.9890
_cell_measurement_theta_min 4.2300
_cell_volume 1158.70(4)
_computing_molecular_graphics 'Olex2 1.5 (Dolomanov et al., 2009)'
_computing_publication_material 'Olex2 1.5 (Dolomanov et al., 2009)'
_computing_structure_refinement 'XL  (Sheldrick, 2008)'
_diffrn_ambient_temperature 100
_diffrn_measured_fraction_theta_full 1.000
_diffrn_measured_fraction_theta_max 0.991
_diffrn_measurement_device 'four-circle diffractometer'
_diffrn_measurement_device_type 'SuperNova, Single source at offset/far, Atlas'
_diffrn_measurement_method '\w scans'
_diffrn_radiation_type CuK\a
_diffrn_radiation_wavelength 1.54184
_diffrn_reflns_av_R_equivalents 0.0401
_diffrn_reflns_av_unetI/netI 0.0227
_diffrn_reflns_Laue_measured_fraction_full 1.000
_diffrn_reflns_Laue_measured_fraction_max 0.991
_diffrn_reflns_limit_h_max 8
_diffrn_reflns_limit_h_min -8
_diffrn_reflns_limit_k_max 9
_diffrn_reflns_limit_k_min -10
_diffrn_reflns_limit_l_max 26
_diffrn_reflns_limit_l_min -26
_diffrn_reflns_number 28235
_diffrn_reflns_point_group_measured_fraction_full 1.000
_diffrn_reflns_point_group_measured_fraction_max 0.991
_diffrn_reflns_theta_full 67.684
_diffrn_reflns_theta_max 76.140
_diffrn_reflns_theta_min 2.138
_exptl_absorpt_coefficient_mu 1.370
_exptl_absorpt_correction_T_max 1.00000
_exptl_absorpt_correction_T_min 0.77773
_exptl_absorpt_correction_type multi-scan
_exptl_absorpt_process_details
;
CrysAlisPro 1.171.39.43d (Rigaku Oxford Diffraction, 2018)
Empirical absorption correction using spherical harmonics,
 implemented in SCALE3 ABSPACK scaling algorithm.
;
_exptl_crystal_colour 'clear light yellow'
_exptl_crystal_density_diffrn 1.237
_exptl_crystal_description block
_exptl_crystal_F_000 464
_exptl_crystal_size_max 0.422
_exptl_crystal_size_mid 0.122
_exptl_crystal_size_min 0.088
_refine_diff_density_max 0.347
_refine_diff_density_min -0.328
_refine_diff_density_rms 0.085
_refine_ls_extinction_method none
_refine_ls_goodness_of_fit_ref 1.115
_refine_ls_hydrogen_treatment constr
_refine_ls_matrix_type full
_refine_ls_number_parameters 281
_refine_ls_number_reflns 4819
_refine_ls_number_restraints 0
_refine_ls_restrained_S_all 1.115
_refine_ls_R_factor_all 0.0386
_refine_ls_R_factor_gt 0.0345
_refine_ls_shift/su_max 0.001
_refine_ls_shift/su_mean 0.000
_refine_ls_structure_factor_coef Fsqd
_refine_ls_weighting_details 'w=1/[\s^2^(Fo^2^)+(0.0595P)^2^+0.3085P] where P=(Fo^2^+2Fc^2^)/3'
_refine_ls_weighting_scheme calc
_refine_ls_wR_factor_gt 0.0966
_refine_ls_wR_factor_ref 0.1064
_reflns_number_gt 4411
_reflns_number_total 4819
_reflns_threshold_expression 'I > 2\s(I)'
_cod_data_source_file d4sc07275h2.cif
_cod_data_source_block 4
_cod_database_code 1573443
_shelx_shelxl_version_number 2018/3
_shelx_space_group_comment
;
The symmetry employed for this shelxl refinement is uniquely defined
by the following loop, which should always be used as a source of
symmetry information in preference to the above space-group names.
They are only intended as comments.
;
_olex2_refinement_description
;
1. Fixed Uiso
 At 1.2 times of:
  All C(H) groups, All C(H,H) groups
 At 1.5 times of:
  All C(H,H,H) groups
2.a Secondary CH2 refined with riding coordinates:
 C21(H21A,H21B), C20(H20A,H20B), C23(H23A,H23B), C22(H22A,H22B), C25(H25A,
 H25B), C24(H24A,H24B), C27(H27A,H27B), C26(H26A,H26B), C28(H28A,H28B),
 C29(H29A,H29B), C30(H30A,H30B)
2.b Aromatic/amide H refined with riding coordinates:
 C3(H3), C19(H19), C15(H15), C18(H18), C16(H16), C12(H12), C13(H13), C11(H11)
2.c Idealised Me refined as rotating group:
 C31(H31A,H31B,H31C)
;
_olex2_submission_special_instructions 'No special instructions were received'

loop_
_space_group_symop_operation_xyz
'x, y, z'
'-x, -y, -z'

loop_
_atom_site_label
_atom_site_type_symbol
_atom_site_fract_x
_atom_site_fract_y
_atom_site_fract_z
_atom_site_U_iso_or_equiv
_atom_site_adp_type
_atom_site_occupancy
_atom_site_site_symmetry_order
_atom_site_calc_flag
_atom_site_refinement_flags_posn
_atom_site_refinement_flags_adp
_atom_site_refinement_flags_occupancy
_atom_site_disorder_assembly
_atom_site_disorder_group
S8 S 0.37471(4) 0.60221(4) 0.66110(2) 0.01914(11) Uani 1 1 d . . . . .
N1 N 0.16690(14) 0.07587(12) 0.56572(5) 0.0120(2) Uani 1 1 d . . . . .
N7 N 0.29514(15) 0.44065(13) 0.61542(5) 0.0169(2) Uani 1 1 d . . . . .
C3 C 0.16769(16) 0.11920(14) 0.45825(6) 0.0128(2) Uani 1 1 d . . . . .
H3 H 0.203153 0.156613 0.419351 0.015 Uiso 1 1 calc R U . . .
C5 C 0.44695(16) 0.26817(14) 0.53761(5) 0.0124(2) Uani 1 1 d . . . . .
C2 C 0.26763(16) 0.15605(14) 0.51950(5) 0.0122(2) Uani 1 1 d . . . . .
C19 C 0.44632(17) 0.03368(14) 0.64577(6) 0.0140(2) Uani 1 1 d . . . . .
H19 H 0.533562 0.051624 0.614958 0.017 Uiso 1 1 calc R U . . .
C14 C 0.24487(17) 0.04669(14) 0.62996(5) 0.0126(2) Uani 1 1 d . . . . .
C6 C 0.44991(16) 0.39965(14) 0.58510(5) 0.0130(2) Uani 1 1 d . . . . .
C4 C -0.00022(16) 0.01233(14) 0.46736(5) 0.0118(2) Uani 1 1 d . . . . .
C15 C 0.11569(17) 0.02077(16) 0.67678(6) 0.0168(2) Uani 1 1 d . . . . .
H15 H -0.018751 0.032282 0.667085 0.020 Uiso 1 1 calc R U . . .
C18 C 0.51749(17) -0.00610(14) 0.70757(6) 0.0146(2) Uani 1 1 d . . . . .
H18 H 0.653006 -0.011689 0.717835 0.018 Uiso 1 1 calc R U . . .
C17 C 0.39073(17) -0.03782(15) 0.75454(6) 0.0146(2) Uani 1 1 d . . . . .
C16 C 0.18843(18) -0.02225(16) 0.73791(6) 0.0176(3) Uani 1 1 d . . . . .
H16 H 0.100846 -0.041177 0.768548 0.021 Uiso 1 1 calc R U . . .
C21 C 0.68638(17) -0.11096(16) 0.83183(6) 0.0171(2) Uani 1 1 d . . . . .
H21A H 0.719761 -0.188685 0.799246 0.021 Uiso 1 1 calc R U . . .
H21B H 0.758917 -0.007119 0.826431 0.021 Uiso 1 1 calc R U . . .
C20 C 0.46413(18) -0.09276(16) 0.82069(6) 0.0178(3) Uani 1 1 d . . . . .
H20A H 0.392592 -0.196570 0.826775 0.021 Uiso 1 1 calc R U . . .
H20B H 0.431853 -0.014902 0.853414 0.021 Uiso 1 1 calc R U . . .
C23 C 0.97671(18) -0.17948(16) 0.90956(6) 0.0186(3) Uani 1 1 d . . . . .
H23A H 1.012645 -0.255308 0.876747 0.022 Uiso 1 1 calc R U . . .
H23B H 1.044713 -0.073775 0.904153 0.022 Uiso 1 1 calc R U . . .
C22 C 0.75270(18) -0.16756(16) 0.89881(6) 0.0180(3) Uani 1 1 d . . . . .
H22A H 0.684039 -0.273273 0.903774 0.022 Uiso 1 1 calc R U . . .
H22B H 0.716053 -0.091803 0.931522 0.022 Uiso 1 1 calc R U . . .
N9 N 0.60388(15) 0.62796(13) 0.64656(5) 0.0171(2) Uani 1 1 d . . . . .
C10 C 0.62730(17) 0.50635(14) 0.60322(6) 0.0140(2) Uani 1 1 d . . . . .
C12 C 0.79684(17) 0.35654(15) 0.52971(6) 0.0160(2) Uani 1 1 d . . . . .
H12 H 0.910582 0.338935 0.510439 0.019 Uiso 1 1 calc R U . . .
C13 C 0.61959(17) 0.25305(15) 0.51000(6) 0.0145(2) Uani 1 1 d . . . . .
H13 H 0.620601 0.172395 0.477295 0.017 Uiso 1 1 calc R U . . .
C11 C 0.80483(17) 0.48040(15) 0.57588(6) 0.0157(2) Uani 1 1 d . . . . .
H11 H 0.922136 0.545513 0.589011 0.019 Uiso 1 1 calc R U . . .
C25 C 1.27222(18) -0.24331(16) 0.98725(6) 0.0183(3) Uani 1 1 d . . . . .
H25A H 1.310739 -0.317422 0.954300 0.022 Uiso 1 1 calc R U . . .
H25B H 1.338074 -0.136424 0.982450 0.022 Uiso 1 1 calc R U . . .
C24 C 1.04797(18) -0.23505(16) 0.97622(6) 0.0181(3) Uani 1 1 d . . . . .
H24A H 0.982215 -0.341823 0.981290 0.022 Uiso 1 1 calc R U . . .
H24B H 1.009647 -0.160545 1.009069 0.022 Uiso 1 1 calc R U . . .
C27 C 1.56759(18) -0.30341(16) 1.06614(6) 0.0187(3) Uani 1 1 d . . . . .
H27A H 1.610347 -0.375025 1.033154 0.022 Uiso 1 1 calc R U . . .
H27B H 1.630682 -0.195033 1.062285 0.022 Uiso 1 1 calc R U . . .
C26 C 1.34253(18) -0.29975(16) 1.05379(6) 0.0183(3) Uani 1 1 d . . . . .
H26A H 1.279596 -0.407997 1.058015 0.022 Uiso 1 1 calc R U . . .
H26B H 1.300071 -0.227634 1.086664 0.022 Uiso 1 1 calc R U . . .
C28 C 1.63656(18) -0.36126(16) 1.13279(6) 0.0188(3) Uani 1 1 d . . . . .
H28A H 1.588445 -0.292832 1.165718 0.023 Uiso 1 1 calc R U . . .
H28B H 1.578562 -0.471639 1.135889 0.023 Uiso 1 1 calc R U . . .
C29 C 1.86171(18) -0.35716(17) 1.14620(6) 0.0199(3) Uani 1 1 d . . . . .
H29A H 1.910085 -0.422232 1.112298 0.024 Uiso 1 1 calc R U . . .
H29B H 1.919180 -0.246032 1.144594 0.024 Uiso 1 1 calc R U . . .
C30 C 1.93197(19) -0.42042(18) 1.21156(6) 0.0232(3) Uani 1 1 d . . . . .
H30A H 1.877537 -0.532482 1.212912 0.028 Uiso 1 1 calc R U . . .
H30B H 1.881768 -0.356905 1.245538 0.028 Uiso 1 1 calc R U . . .
C31 C 2.1576(2) -0.4116(2) 1.22448(8) 0.0341(4) Uani 1 1 d . . . . .
H31A H 2.208208 -0.473141 1.190690 0.051 Uiso 1 1 calc R U . . .
H31B H 2.194600 -0.455939 1.265339 0.051 Uiso 1 1 calc R U . . .
H31C H 2.211839 -0.300198 1.225559 0.051 Uiso 1 1 calc R U . . .

loop_
_atom_site_aniso_label
_atom_site_aniso_U_11
_atom_site_aniso_U_22
_atom_site_aniso_U_33
_atom_site_aniso_U_23
_atom_site_aniso_U_13
_atom_site_aniso_U_12
S8 0.01551(16) 0.01773(17) 0.02333(17) -0.00462(12) 0.00321(11) -0.00117(11)
N1 0.0087(4) 0.0128(5) 0.0134(5) 0.0015(4) -0.0016(3) -0.0009(4)
N7 0.0134(5) 0.0162(5) 0.0205(5) -0.0014(4) 0.0013(4) 0.0001(4)
C3 0.0109(5) 0.0116(5) 0.0152(5) 0.0013(4) -0.0007(4) 0.0005(4)
C5 0.0101(5) 0.0118(5) 0.0145(5) 0.0037(4) -0.0027(4) -0.0001(4)
C2 0.0101(5) 0.0110(5) 0.0152(5) 0.0017(4) -0.0001(4) 0.0007(4)
C19 0.0113(5) 0.0140(5) 0.0164(5) 0.0014(4) 0.0005(4) -0.0001(4)
C14 0.0120(5) 0.0112(5) 0.0134(5) 0.0004(4) -0.0026(4) 0.0002(4)
C6 0.0099(5) 0.0135(5) 0.0151(5) 0.0039(4) -0.0022(4) 0.0003(4)
C4 0.0091(5) 0.0119(5) 0.0137(5) 0.0003(4) -0.0024(4) 0.0012(4)
C15 0.0098(5) 0.0226(6) 0.0176(6) 0.0013(5) -0.0015(4) 0.0021(4)
C18 0.0102(5) 0.0156(6) 0.0169(5) 0.0010(4) -0.0027(4) 0.0001(4)
C17 0.0136(5) 0.0144(6) 0.0147(5) 0.0004(4) -0.0025(4) 0.0005(4)
C16 0.0132(5) 0.0240(6) 0.0156(6) 0.0021(5) 0.0010(4) 0.0013(5)
C21 0.0138(6) 0.0214(6) 0.0156(6) 0.0033(5) -0.0022(4) 0.0023(5)
C20 0.0142(6) 0.0231(6) 0.0156(6) 0.0037(5) -0.0018(4) 0.0017(5)
C23 0.0150(6) 0.0232(6) 0.0170(6) 0.0037(5) -0.0025(4) 0.0026(5)
C22 0.0144(6) 0.0225(6) 0.0165(6) 0.0049(5) -0.0027(4) 0.0018(5)
N9 0.0142(5) 0.0163(5) 0.0196(5) 0.0000(4) -0.0016(4) -0.0003(4)
C10 0.0124(5) 0.0123(5) 0.0162(5) 0.0028(4) -0.0034(4) 0.0001(4)
C12 0.0104(5) 0.0154(6) 0.0226(6) 0.0045(5) 0.0019(4) 0.0017(4)
C13 0.0138(5) 0.0131(5) 0.0162(5) 0.0018(4) -0.0001(4) 0.0018(4)
C11 0.0087(5) 0.0142(6) 0.0231(6) 0.0040(5) -0.0021(4) -0.0010(4)
C25 0.0138(6) 0.0217(6) 0.0187(6) 0.0026(5) -0.0027(4) 0.0023(5)
C24 0.0141(6) 0.0218(6) 0.0178(6) 0.0038(5) -0.0027(4) 0.0019(5)
C27 0.0137(6) 0.0226(6) 0.0191(6) 0.0027(5) -0.0024(4) 0.0023(5)
C26 0.0140(6) 0.0212(6) 0.0188(6) 0.0033(5) -0.0025(4) 0.0019(5)
C28 0.0147(6) 0.0219(6) 0.0189(6) 0.0032(5) -0.0025(4) 0.0017(5)
C29 0.0151(6) 0.0241(7) 0.0194(6) 0.0040(5) -0.0038(5) 0.0006(5)
C30 0.0200(6) 0.0281(7) 0.0207(6) 0.0060(5) -0.0043(5) 0.0027(5)
C31 0.0221(7) 0.0461(9) 0.0321(8) 0.0132(7) -0.0105(6) 0.0020(6)

loop_
_atom_type_symbol
_atom_type_description
_atom_type_scat_dispersion_real
_atom_type_scat_dispersion_imag
_atom_type_scat_source
C C 0.0181 0.0091 'International Tables Vol C Tables 4.2.6.8 and 6.1.1.4'
H H 0.0000 0.0000 'International Tables Vol C Tables 4.2.6.8 and 6.1.1.4'
N N 0.0311 0.0180 'International Tables Vol C Tables 4.2.6.8 and 6.1.1.4'
S S 0.3331 0.5567 'International Tables Vol C Tables 4.2.6.8 and 6.1.1.4'

loop_
_geom_angle_atom_site_label_1
_geom_angle_atom_site_label_2
_geom_angle_atom_site_label_3
_geom_angle
_geom_angle_site_symmetry_1
_geom_angle_site_symmetry_3
_geom_angle_publ_flag
N7 S8 N9 101.32(5) . . ?
C2 N1 C14 126.93(9) . . ?
C4 N1 C2 107.01(9) 2_556 . ?
C4 N1 C14 123.50(10) 2_556 . ?
C6 N7 S8 106.10(8) . . ?
C2 C3 H3 127.3 . . ?
C2 C3 C4 105.44(10) . . ?
C4 C3 H3 127.3 . . ?
C6 C5 C2 121.17(10) . . ?
C13 C5 C2 122.23(11) . . ?
C13 C5 C6 116.61(11) . . ?
N1 C2 C5 122.13(10) . . ?
C3 C2 N1 110.14(10) . . ?
C3 C2 C5 127.66(10) . . ?
C14 C19 H19 120.0 . . ?
C18 C19 H19 120.0 . . ?
C18 C19 C14 120.08(11) . . ?
C19 C14 N1 120.98(10) . . ?
C19 C14 C15 119.40(11) . . ?
C15 C14 N1 119.50(10) . . ?
N7 C6 C5 126.08(11) . . ?
N7 C6 C10 113.34(11) . . ?
C5 C6 C10 120.55(11) . . ?
N1 C4 C3 142.59(11) 2_556 . ?
C4 C4 N1 108.16(12) 2_556 2_556 ?
C4 C4 C3 109.24(12) 2_556 . ?
C14 C15 H15 120.1 . . ?
C16 C15 C14 119.83(11) . . ?
C16 C15 H15 120.1 . . ?
C19 C18 H18 119.2 . . ?
C19 C18 C17 121.61(10) . . ?
C17 C18 H18 119.2 . . ?
C18 C17 C16 117.44(11) . . ?
C18 C17 C20 122.25(10) . . ?
C16 C17 C20 120.28(11) . . ?
C15 C16 C17 121.58(11) . . ?
C15 C16 H16 119.2 . . ?
C17 C16 H16 119.2 . . ?
H21A C21 H21B 107.8 . . ?
C20 C21 H21A 108.9 . . ?
C20 C21 H21B 108.9 . . ?
C22 C21 H21A 108.9 . . ?
C22 C21 H21B 108.9 . . ?
C22 C21 C20 113.15(10) . . ?
C17 C20 C21 115.11(10) . . ?
C17 C20 H20A 108.5 . . ?
C17 C20 H20B 108.5 . . ?
C21 C20 H20A 108.5 . . ?
C21 C20 H20B 108.5 . . ?
H20A C20 H20B 107.5 . . ?
H23A C23 H23B 107.7 . . ?
C22 C23 H23A 108.9 . . ?
C22 C23 H23B 108.9 . . ?
C24 C23 H23A 108.9 . . ?
C24 C23 H23B 108.9 . . ?
C24 C23 C22 113.45(10) . . ?
C21 C22 C23 112.14(10) . . ?
C21 C22 H22A 109.2 . . ?
C21 C22 H22B 109.2 . . ?
C23 C22 H22A 109.2 . . ?
C23 C22 H22B 109.2 . . ?
H22A C22 H22B 107.9 . . ?
C10 N9 S8 105.86(8) . . ?
N9 C10 C6 113.37(11) . . ?
N9 C10 C11 125.91(11) . . ?
C11 C10 C6 120.72(11) . . ?
C13 C12 H12 119.0 . . ?
C11 C12 H12 119.0 . . ?
C11 C12 C13 122.08(11) . . ?
C5 C13 C12 122.41(11) . . ?
C5 C13 H13 118.8 . . ?
C12 C13 H13 118.8 . . ?
C10 C11 H11 121.2 . . ?
C12 C11 C10 117.51(11) . . ?
C12 C11 H11 121.2 . . ?
H25A C25 H25B 107.8 . . ?
C24 C25 H25A 109.0 . . ?
C24 C25 H25B 109.0 . . ?
C26 C25 H25A 109.0 . . ?
C26 C25 H25B 109.0 . . ?
C26 C25 C24 113.05(10) . . ?
C23 C24 C25 113.26(10) . . ?
C23 C24 H24A 108.9 . . ?
C23 C24 H24B 108.9 . . ?
C25 C24 H24A 108.9 . . ?
C25 C24 H24B 108.9 . . ?
H24A C24 H24B 107.7 . . ?
H27A C27 H27B 107.8 . . ?
C26 C27 H27A 109.0 . . ?
C26 C27 H27B 109.0 . . ?
C28 C27 H27A 109.0 . . ?
C28 C27 H27B 109.0 . . ?
C28 C27 C26 113.11(10) . . ?
C25 C26 C27 113.49(10) . . ?
C25 C26 H26A 108.9 . . ?
C25 C26 H26B 108.9 . . ?
C27 C26 H26A 108.9 . . ?
C27 C26 H26B 108.9 . . ?
H26A C26 H26B 107.7 . . ?
C27 C28 H28A 109.0 . . ?
C27 C28 H28B 109.0 . . ?
H28A C28 H28B 107.8 . . ?
C29 C28 C27 112.97(10) . . ?
C29 C28 H28A 109.0 . . ?
C29 C28 H28B 109.0 . . ?
C28 C29 H29A 108.9 . . ?
C28 C29 H29B 108.9 . . ?
H29A C29 H29B 107.7 . . ?
C30 C29 C28 113.45(11) . . ?
C30 C29 H29A 108.9 . . ?
C30 C29 H29B 108.9 . . ?
C29 C30 H30A 109.1 . . ?
C29 C30 H30B 109.1 . . ?
C29 C30 C31 112.46(12) . . ?
H30A C30 H30B 107.8 . . ?
C31 C30 H30A 109.1 . . ?
C31 C30 H30B 109.1 . . ?
C30 C31 H31A 109.5 . . ?
C30 C31 H31B 109.5 . . ?
C30 C31 H31C 109.5 . . ?
H31A C31 H31B 109.5 . . ?
H31A C31 H31C 109.5 . . ?
H31B C31 H31C 109.5 . . ?

loop_
_geom_bond_atom_site_label_1
_geom_bond_atom_site_label_2
_geom_bond_distance
_geom_bond_site_symmetry_2
_geom_bond_publ_flag
S8 N7 1.6172(11) . ?
S8 N9 1.6206(11) . ?
N1 C2 1.4022(15) . ?
N1 C14 1.4239(14) . ?
N1 C4 1.3887(15) 2_556 ?
N7 C6 1.3463(15) . ?
C3 H3 0.9300 . ?
C3 C2 1.3846(16) . ?
C3 C4 1.4185(16) . ?
C5 C2 1.4693(15) . ?
C5 C6 1.4298(16) . ?
C5 C13 1.3773(16) . ?
C19 H19 0.9300 . ?
C19 C14 1.3902(16) . ?
C19 C18 1.3900(16) . ?
C14 C15 1.3957(17) . ?
C6 C10 1.4354(16) . ?
C4 C4 1.384(2) 2_556 ?
C15 H15 0.9300 . ?
C15 C16 1.3890(16) . ?
C18 H18 0.9300 . ?
C18 C17 1.3938(17) . ?
C17 C16 1.4021(16) . ?
C17 C20 1.5180(16) . ?
C16 H16 0.9300 . ?
C21 H21A 0.9700 . ?
C21 H21B 0.9700 . ?
C21 C20 1.5278(16) . ?
C21 C22 1.5270(16) . ?
C20 H20A 0.9700 . ?
C20 H20B 0.9700 . ?
C23 H23A 0.9700 . ?
C23 H23B 0.9700 . ?
C23 C22 1.5302(16) . ?
C23 C24 1.5256(16) . ?
C22 H22A 0.9700 . ?
C22 H22B 0.9700 . ?
N9 C10 1.3491(16) . ?
C10 C11 1.4202(16) . ?
C12 H12 0.9300 . ?
C12 C13 1.4259(17) . ?
C12 C11 1.3626(18) . ?
C13 H13 0.9300 . ?
C11 H11 0.9300 . ?
C25 H25A 0.9700 . ?
C25 H25B 0.9700 . ?
C25 C24 1.5276(16) . ?
C25 C26 1.5244(16) . ?
C24 H24A 0.9700 . ?
C24 H24B 0.9700 . ?
C27 H27A 0.9700 . ?
C27 H27B 0.9700 . ?
C27 C26 1.5295(16) . ?
C27 C28 1.5287(16) . ?
C26 H26A 0.9700 . ?
C26 H26B 0.9700 . ?
C28 H28A 0.9700 . ?
C28 H28B 0.9700 . ?
C28 C29 1.5254(16) . ?
C29 H29A 0.9700 . ?
C29 H29B 0.9700 . ?
C29 C30 1.5251(17) . ?
C30 H30A 0.9700 . ?
C30 H30B 0.9700 . ?
C30 C31 1.5253(18) . ?
C31 H31A 0.9600 . ?
C31 H31B 0.9600 . ?
C31 H31C 0.9600 . ?

loop_
_geom_torsion_atom_site_label_1
_geom_torsion_atom_site_label_2
_geom_torsion_atom_site_label_3
_geom_torsion_atom_site_label_4
_geom_torsion
_geom_torsion_site_symmetry_1
_geom_torsion_site_symmetry_2
_geom_torsion_site_symmetry_3
_geom_torsion_site_symmetry_4
_geom_torsion_publ_flag
S8 N7 C6 C5 -177.12(9) . . . . ?
S8 N7 C6 C10 0.88(12) . . . . ?
S8 N9 C10 C6 0.09(12) . . . . ?
S8 N9 C10 C11 179.53(10) . . . . ?
N1 C14 C15 C16 174.20(11) . . . . ?
N7 S8 N9 C10 0.39(9) . . . . ?
N7 C6 C10 N9 -0.67(15) . . . . ?
N7 C6 C10 C11 179.86(10) . . . . ?
C5 C6 C10 N9 177.46(10) . . . . ?
C5 C6 C10 C11 -2.01(17) . . . . ?
C2 N1 C14 C19 -27.24(18) . . . . ?
C2 N1 C14 C15 156.75(11) . . . . ?
C2 C3 C4 N1 179.54(14) . . . 2_556 ?
C2 C3 C4 C4 0.38(15) . . . 2_556 ?
C2 C5 C6 N7 -3.33(18) . . . . ?
C2 C5 C6 C10 178.80(10) . . . . ?
C2 C5 C13 C12 -176.80(10) . . . . ?
C19 C14 C15 C16 -1.87(19) . . . . ?
C19 C18 C17 C16 -2.30(18) . . . . ?
C19 C18 C17 C20 175.68(11) . . . . ?
C14 N1 C2 C3 161.97(10) . . . . ?
C14 N1 C2 C5 -21.01(17) . . . . ?
C14 C19 C18 C17 1.62(19) . . . . ?
C14 C15 C16 C17 1.2(2) . . . . ?
C6 C5 C2 N1 -52.24(15) . . . . ?
C6 C5 C2 C3 124.23(13) . . . . ?
C6 C5 C13 C12 3.37(17) . . . . ?
C6 C10 C11 C12 3.39(17) . . . . ?
C4 N1 C2 C3 -0.23(12) 2_556 . . . ?
C4 N1 C2 C5 176.79(10) 2_556 . . . ?
C4 N1 C14 C19 132.24(12) 2_556 . . . ?
C4 N1 C14 C15 -43.77(16) 2_556 . . . ?
C4 C3 C2 N1 -0.09(13) . . . . ?
C4 C3 C2 C5 -176.90(11) . . . . ?
C18 C19 C14 N1 -175.49(10) . . . . ?
C18 C19 C14 C15 0.52(18) . . . . ?
C18 C17 C16 C15 0.92(19) . . . . ?
C18 C17 C20 C21 -0.13(18) . . . . ?
C16 C17 C20 C21 177.79(11) . . . . ?
C20 C17 C16 C15 -177.11(12) . . . . ?
C20 C21 C22 C23 -178.13(11) . . . . ?
C22 C21 C20 C17 -179.59(10) . . . . ?
C22 C23 C24 C25 -178.78(11) . . . . ?
N9 S8 N7 C6 -0.76(9) . . . . ?
N9 C10 C11 C12 -176.02(11) . . . . ?
C13 C5 C2 N1 127.94(12) . . . . ?
C13 C5 C2 C3 -55.59(17) . . . . ?
C13 C5 C6 N7 176.50(11) . . . . ?
C13 C5 C6 C10 -1.37(16) . . . . ?
C13 C12 C11 C10 -1.46(17) . . . . ?
C11 C12 C13 C5 -2.03(18) . . . . ?
C24 C23 C22 C21 179.74(11) . . . . ?
C24 C25 C26 C27 -178.21(11) . . . . ?
C27 C28 C29 C30 -177.91(11) . . . . ?
C26 C25 C24 C23 -179.70(11) . . . . ?
C26 C27 C28 C29 -177.29(11) . . . . ?
C28 C27 C26 C25 -179.61(11) . . . . ?
C28 C29 C30 C31 -178.74(12) . . . . ?
